data_7020579
loop_
_publ_author_name
'Jones, Michael W.'
'Baldwin, Jack E.'
'Cowley, Andrew R.'
'Dilworth, Jonathan R.'
'Karpov, Alexei'
'Smiljanic, Nicolas'
'Thompson, Amber L.'
'Adlington, Robert M.'

_publ_section_title
;
 Synthesis of new bulky bis(pyrazolyl)methane carboxylate
 (heteroscorpionate) ligands and their complexes with iron, manganese and
 nickel.
;
_journal_issue 46
_journal_name_full 'Dalton transactions (Cambridge, England : 2003)'
_journal_page_first 14068
_journal_page_last 14086
_journal_paper_doi 10.1039/c2dt31859h
_journal_volume 41
_journal_year 2012
_chemical_formula_moiety 'C88 H94 Fe N8 O12, 2(C H2 Cl2)'
_chemical_formula_sum 'C90 H98 Cl4 Fe N8 O12'
_chemical_formula_weight 1681.47
_chemical_melting_point ?
_space_group_IT_number 2
_symmetry_cell_setting triclinic
_symmetry_space_group_name_Hall '-P 1'
_symmetry_space_group_name_H-M 'P -1'
_atom_sites_solution_hydrogens geom
_atom_sites_solution_primary direct
_audit_creation_date 11-02-16
_audit_creation_method CRYSTALS_ver_14.18
_cell_angle_alpha 80.272(3)
_cell_angle_beta 66.147(4)
_cell_angle_gamma 85.055(3)
_cell_formula_units_Z 1
_cell_length_a 12.5703(5)
_cell_length_b 13.0224(5)
_cell_length_c 14.5998(6)
_cell_measurement_reflns_used 8705
_cell_measurement_temperature 150
_cell_measurement_theta_max 76
_cell_measurement_theta_min 3
_cell_volume 2153.94(16)
_computing_cell_refinement 'CrysAlis, (Oxford Diffraction, 2002)'
_computing_data_collection 'SuperNova, (Oxford Diffraction, 2010)'
_computing_data_reduction 'CrysAlis, (Oxford Diffraction, 2002)'
_computing_molecular_graphics 'CAMERON (Watkin et al., 1996)'
_computing_publication_material 'CRYSTALS (Betteridge et al., 2003)'
_computing_structure_refinement 'CRYSTALS (Betteridge et al., 2003)'
_computing_structure_solution 'SIR92 (Altomare et al., 1994)'
_diffrn_ambient_temperature 150
_diffrn_measured_fraction_theta_full 0.998
_diffrn_measured_fraction_theta_max 0.989
_diffrn_measurement_device Area
_diffrn_measurement_device_type 'Oxford Diffraction SuperNova'
_diffrn_measurement_method \w
_diffrn_radiation_monochromator graphite
_diffrn_radiation_type 'Cu K\a'
_diffrn_radiation_wavelength 1.54180
_diffrn_reflns_av_R_equivalents 0.035
_diffrn_reflns_limit_h_max 15
_diffrn_reflns_limit_h_min -15
_diffrn_reflns_limit_k_max 15
_diffrn_reflns_limit_k_min -16
_diffrn_reflns_limit_l_max 17
_diffrn_reflns_limit_l_min -18
_diffrn_reflns_number 22779
_diffrn_reflns_theta_full 73.603
_diffrn_reflns_theta_max 75.879
_diffrn_reflns_theta_min 3.346
_diffrn_standards_number 0
_exptl_absorpt_coefficient_mu 3.071
_exptl_absorpt_correction_T_max 0.88
_exptl_absorpt_correction_T_min 0.52
_exptl_absorpt_correction_type multi-scan
_exptl_absorpt_process_details
;
CrysAlisPro, Agilent Technologies (Oxford Diffraction, 2002),
Empirical absorption correction using spherical harmonics,
implemented in SCALE3 ABSPACK scaling algorithm.
;
_exptl_crystal_colour clear_pale_yellow
_exptl_crystal_density_diffrn 1.296
_exptl_crystal_density_meas ?
_exptl_crystal_density_method 'not measured'
_exptl_crystal_description plate
_exptl_crystal_F_000 884
_exptl_crystal_size_max 0.140
_exptl_crystal_size_mid 0.080
_exptl_crystal_size_min 0.040
_refine_diff_density_max 0.58
_refine_diff_density_min -0.48
_refine_ls_extinction_method None
_refine_ls_goodness_of_fit_ref 1.0007
_refine_ls_hydrogen_treatment none
_refine_ls_matrix_type full
_refine_ls_number_parameters 548
_refine_ls_number_reflns 8891
_refine_ls_number_restraints 68
_refine_ls_R_factor_all 0.0544
_refine_ls_R_factor_gt 0.0456
_refine_ls_shift/su_max 0.0038675
_refine_ls_shift/su_mean 0.0000839
_refine_ls_structure_factor_coef Fsqd
_refine_ls_weighting_details
;
Method= Modified Sheldrick
w=1/[\s^2^(F^2^) + ( 0.05P)^2^ + 1.29P]
,where P=(max(Fo^2^,0) + 2Fc^2^)/3
;
_refine_ls_weighting_scheme calc
_refine_ls_wR_factor_all 0.1234
_refine_ls_wR_factor_gt 0.1172
_refine_ls_wR_factor_ref 0.1233
_reflns_limit_h_max 15
_reflns_limit_h_min -14
_reflns_limit_k_max 16
_reflns_limit_k_min -15
_reflns_limit_l_max 18
_reflns_limit_l_min 0
_reflns_number_gt 7313
_reflns_number_total 8892
_reflns_threshold_expression I>2.0\s(I)
_oxford_diffrn_Wilson_B_factor 2.81
_oxford_diffrn_Wilson_scale 0.09
_oxford_refine_ls_r_factor_ref 0.0544
_oxford_refine_ls_scale 3.80(4)
_oxford_reflns_number_all 8892
_oxford_reflns_threshold_expression_ref I>-3.0\s(I)
_oxford_structure_analysis_title 037mwj10/6328
_cod_data_source_file c2dt31859h.txt
_cod_data_source_block 18
_cod_depositor_comments
;
The following automatic conversions were performed:

'_chemical_melting_point' value 'not measured' was changed to '?' -
the value is undefined or not given.

'_symmetry_cell_setting' value
'Triclinic' changed to 'triclinic' according to
/home/saulius/struct/CIF-dictionaries/cif_core.dic dictionary named
'cif_core.dic' version 2.4.2 from
2011-04-26.

'_atom_sites_solution_primary' value 'Direct' changed to
'direct' according to
/home/saulius/struct/CIF-dictionaries/cif_core.dic dictionary named
'cif_core.dic' version 2.4.2 from 2011-04-26.

Automatic conversion script
Id: cif_fix_values 1891 2012-01-12 08:04:46Z andrius 

The following automatic conversions were performed:

'_exptl_crystal_density_meas' value 'not measured' was changed to '?'
- the value is perceived as not measured.

Automatic conversion script
Id: cif_fix_values 3008 2015-01-20 13:52:24Z robertas 
;
_cod_original_sg_symbol_H-M 'P -1 '
_cod_original_formula_sum 'C90 H98 Cl4 Fe1 N8 O12'
_cod_database_code 7020579

loop_
_symmetry_equiv_pos_as_xyz
x,y,z
-x,-y,-z

loop_
_atom_site_label
_atom_site_type_symbol
_atom_site_fract_x
_atom_site_fract_y
_atom_site_fract_z
_atom_site_U_iso_or_equiv
_atom_site_occupancy
_atom_site_adp_type
_atom_site_refinement_flags_posn
_atom_site_refinement_flags_occupancy
_atom_site_disorder_assembly
_atom_site_disorder_group
Fe1 Fe 0.5000 0.5000 0.5000 0.0238 1.0000 Uani S . . .
O2 O 0.47998(12) 0.34870(11) 0.55696(11) 0.0269 1.0000 Uani . . . .
C3 C 0.47883(16) 0.27830(16) 0.50621(15) 0.0256 1.0000 Uani . . . .
O4 O 0.44192(15) 0.19057(12) 0.53980(12) 0.0361 1.0000 Uani . . . .
C5 C 0.53311(16) 0.30745(15) 0.38915(15) 0.0249 1.0000 Uani . . . .
N6 N 0.65093(14) 0.34776(13) 0.35245(13) 0.0245 1.0000 Uani . . . .
N7 N 0.66829(14) 0.44071(13) 0.37491(13) 0.0252 1.0000 Uani . . . .
C8 C 0.78308(17) 0.45696(16) 0.32265(15) 0.0266 1.0000 Uani . . . .
C9 C 0.83644(17) 0.37567(17) 0.26713(16) 0.0291 1.0000 Uani . . . .
C10 C 0.75022(17) 0.30663(17) 0.28701(15) 0.0274 1.0000 Uani . . . .
C11 C 0.75725(17) 0.20733(17) 0.24914(17) 0.0292 1.0000 Uani . . . .
C12 C 0.71716(19) 0.11483(18) 0.31410(19) 0.0346 1.0000 Uani . . . .
C13 C 0.7278(2) 0.02160(19) 0.2762(2) 0.0436 1.0000 Uani . . . .
C14 C 0.7807(2) 0.0215(2) 0.1726(2) 0.0482 1.0000 Uani . . . .
C15 C 0.8214(2) 0.1122(2) 0.1065(2) 0.0461 1.0000 Uani . . . .
C16 C 0.80936(19) 0.20617(19) 0.14402(18) 0.0354 1.0000 Uani . . . .
O17 O 0.84149(17) 0.30081(15) 0.08682(13) 0.0446 1.0000 Uani . . . .
C18 C 0.9078(3) 0.3111(3) -0.0204(2) 0.0547 1.0000 Uani . . . .
C19 C 0.8944(3) 0.4258(3) -0.0570(2) 0.0685 1.0000 Uani . . . .
C20 C 1.0324(3) 0.2778(4) -0.0426(3) 0.0802 1.0000 Uani . . . .
C21 C 0.84058(17) 0.54986(16) 0.32638(15) 0.0269 1.0000 Uani . . . .
C22 C 0.78648(18) 0.64781(18) 0.32866(16) 0.0318 1.0000 Uani . . . .
C23 C 0.8418(2) 0.73522(18) 0.32925(19) 0.0373 1.0000 Uani . . . .
C24 C 0.9530(2) 0.72569(19) 0.3277(2) 0.0387 1.0000 Uani . . . .
C25 C 1.0097(2) 0.62964(19) 0.32522(18) 0.0357 1.0000 Uani . . . .
C26 C 0.95479(18) 0.54139(17) 0.32388(16) 0.0302 1.0000 Uani . . . .
O27 O 1.00416(13) 0.44439(13) 0.31854(14) 0.0387 1.0000 Uani . . . .
C28 C 1.12390(19) 0.42598(19) 0.30721(19) 0.0350 1.0000 Uani . . . .
C29 C 1.1282(2) 0.4029(2) 0.4103(2) 0.0436 1.0000 Uani . . . .
C30 C 1.1656(2) 0.3357(2) 0.2477(2) 0.0467 1.0000 Uani . . . .
N31 N 0.46304(14) 0.38257(13) 0.35051(13) 0.0254 1.0000 Uani . . . .
N32 N 0.42428(14) 0.47205(13) 0.39227(13) 0.0250 1.0000 Uani . . . .
C33 C 0.39153(17) 0.53572(16) 0.32538(16) 0.0266 1.0000 Uani . . . .
C34 C 0.33260(18) 0.63694(16) 0.34767(16) 0.0288 1.0000 Uani . . . .
C35 C 0.24358(19) 0.64463(18) 0.44208(17) 0.0325 1.0000 Uani . . . .
C36 C 0.1817(2) 0.7371(2) 0.4627(2) 0.0386 1.0000 Uani . . . .
C37 C 0.2071(2) 0.8228(2) 0.3877(2) 0.0446 1.0000 Uani . . . .
C38 C 0.2959(2) 0.81684(19) 0.2933(2) 0.0421 1.0000 Uani . . . .
C39 C 0.36003(19) 0.72519(18) 0.27338(17) 0.0329 1.0000 Uani . . . .
O40 O 0.44531(14) 0.72176(13) 0.17820(13) 0.0377 1.0000 Uani . . . .
C41 C 0.5643(2) 0.7096(2) 0.1725(2) 0.0410 1.0000 Uani . . . .
C42 C 0.6045(3) 0.8088(2) 0.1875(3) 0.0550 1.0000 Uani . . . .
C43 C 0.6359(3) 0.6784(3) 0.0696(3) 0.0633 1.0000 Uani . . . .
C44 C 0.41340(18) 0.48791(17) 0.23997(16) 0.0289 1.0000 Uani . . . .
C45 C 0.45922(17) 0.39089(16) 0.25746(16) 0.0273 1.0000 Uani . . . .
C46 C 0.49779(18) 0.30869(17) 0.19130(16) 0.0301 1.0000 Uani . . . .
C47 C 0.45586(19) 0.20673(18) 0.22560(17) 0.0318 1.0000 Uani . . . .
O48 O 0.38112(14) 0.18842(12) 0.32424(12) 0.0344 1.0000 Uani . . . .
C49 C 0.3296(2) 0.08630(18) 0.36723(19) 0.0356 1.0000 Uani . . . .
C50 C 0.2247(2) 0.1048(2) 0.4615(2) 0.0448 1.0000 Uani . . . .
C51 C 0.4160(2) 0.0103(2) 0.3916(2) 0.0434 1.0000 Uani . . . .
H51 H 0.5379 0.2457 0.3607 0.0300 1.0000 Uiso R . . .
C52 C 0.4894(2) 0.1348(2) 0.1576(2) 0.0412 1.0000 Uani . . . .
C53 C 0.5627(3) 0.1645(2) 0.0572(2) 0.0473 1.0000 Uani . . . .
C54 C 0.6033(2) 0.2646(2) 0.02266(19) 0.0455 1.0000 Uani . . . .
C55 C 0.5709(2) 0.3361(2) 0.09018(18) 0.0375 1.0000 Uani . . . .
H91 H 0.9156 0.3693 0.2251 0.0346 1.0000 Uiso R . . .
H121 H 0.6828 0.1156 0.3843 0.0417 1.0000 Uiso R . . .
H131 H 0.7001 -0.0393 0.3196 0.0527 1.0000 Uiso R . . .
H141 H 0.7880 -0.0417 0.1486 0.0585 1.0000 Uiso R . . .
H151 H 0.8562 0.1111 0.0361 0.0550 1.0000 Uiso R . . .
H181 H 0.8720 0.2671 -0.0486 0.0657 1.0000 Uiso R . . .
H191 H 0.9431 0.4416 -0.1283 0.1018 1.0000 Uiso R . . .
H192 H 0.8141 0.4414 -0.0465 0.1018 1.0000 Uiso R . . .
H193 H 0.9170 0.4675 -0.0195 0.1013 1.0000 Uiso R . . .
H201 H 1.0788 0.2908 -0.1145 0.1188 1.0000 Uiso R . . .
H202 H 1.0361 0.2043 -0.0186 0.1182 1.0000 Uiso R . . .
H203 H 1.0638 0.3163 -0.0081 0.1189 1.0000 Uiso R . . .
H221 H 0.7104 0.6538 0.3304 0.0375 1.0000 Uiso R . . .
H231 H 0.8046 0.8002 0.3304 0.0445 1.0000 Uiso R . . .
H241 H 0.9906 0.7847 0.3276 0.0453 1.0000 Uiso R . . .
H251 H 1.0858 0.6240 0.3250 0.0428 1.0000 Uiso R . . .
H281 H 1.1696 0.4878 0.2676 0.0411 1.0000 Uiso R . . .
H291 H 1.0796 0.3451 0.4491 0.0639 1.0000 Uiso R . . .
H292 H 1.2070 0.3846 0.4038 0.0647 1.0000 Uiso R . . .
H293 H 1.1021 0.4641 0.4442 0.0649 1.0000 Uiso R . . .
H301 H 1.1588 0.3546 0.1837 0.0689 1.0000 Uiso R . . .
H302 H 1.2452 0.3189 0.2365 0.0697 1.0000 Uiso R . . .
H303 H 1.1191 0.2761 0.2855 0.0700 1.0000 Uiso R . . .
H351 H 0.2248 0.5843 0.4923 0.0394 1.0000 Uiso R . . .
H361 H 0.1232 0.7414 0.5275 0.0458 1.0000 Uiso R . . .
H371 H 0.1659 0.8845 0.4000 0.0539 1.0000 Uiso R . . .
H381 H 0.3127 0.8740 0.2433 0.0509 1.0000 Uiso R . . .
H411 H 0.5671 0.6536 0.2252 0.0490 1.0000 Uiso R . . .
H421 H 0.6851 0.8018 0.1784 0.0819 1.0000 Uiso R . . .
H422 H 0.5547 0.8240 0.2550 0.0818 1.0000 Uiso R . . .
H423 H 0.5967 0.8624 0.1361 0.0812 1.0000 Uiso R . . .
H431 H 0.7158 0.6664 0.0616 0.0939 1.0000 Uiso R . . .
H432 H 0.6325 0.7326 0.0157 0.0942 1.0000 Uiso R . . .
H433 H 0.6069 0.6146 0.0648 0.0936 1.0000 Uiso R . . .
H441 H 0.3972 0.5162 0.1835 0.0350 1.0000 Uiso R . . .
H491 H 0.3066 0.0609 0.3189 0.0414 1.0000 Uiso R . . .
H501 H 0.2506 0.1346 0.5050 0.0667 1.0000 Uiso R . . .
H502 H 0.1711 0.1528 0.4434 0.0668 1.0000 Uiso R . . .
H503 H 0.1881 0.0398 0.4965 0.0664 1.0000 Uiso R . . .
H511 H 0.4401 0.0361 0.4386 0.0649 1.0000 Uiso R . . .
H512 H 0.4824 0.0036 0.3303 0.0652 1.0000 Uiso R . . .
H513 H 0.3806 -0.0568 0.4199 0.0642 1.0000 Uiso R . . .
H521 H 0.4635 0.0670 0.1786 0.0483 1.0000 Uiso R . . .
H531 H 0.5836 0.1148 0.0122 0.0570 1.0000 Uiso R . . .
H541 H 0.6513 0.2848 -0.0448 0.0532 1.0000 Uiso R . . .
H551 H 0.5978 0.4048 0.0681 0.0443 1.0000 Uiso R . . .
Cl560 Cl 0.0238(6) 0.0557(5) 0.3301(3) 0.0921 0.587(13) Uani D P 1 1
C570 C 0.0443(5) 0.0882(8) 0.2062(4) 0.0812 0.587(13) Uani D P 1 1
Cl580 Cl 0.1771(4) 0.0567(7) 0.1203(3) 0.1421 0.587(13) Uani D P 1 1
H5701 H 0.0352 0.1634 0.1930 0.0953 0.587(13) Uiso R P 1 1
H5702 H -0.0137 0.0537 0.1940 0.0953 0.587(13) Uiso R P 1 1
Cl561 Cl 0.0401(7) 0.0616(6) 0.3316(5) 0.0850 0.413(13) Uani D P 1 2
C571 C 0.0254(6) 0.0392(15) 0.2257(10) 0.1046 0.413(13) Uani D P 1 2
Cl581 Cl 0.1490(7) 0.0035(7) 0.1317(6) 0.1134 0.413(13) Uani D P 1 2
H5711 H -0.0046 0.1030 0.1988 0.1270 0.413(13) Uiso R P 1 2
H5712 H -0.0299 -0.0167 0.2454 0.1271 0.413(13) Uiso R P 1 2

loop_
_atom_site_aniso_label
_atom_site_aniso_U_11
_atom_site_aniso_U_22
_atom_site_aniso_U_33
_atom_site_aniso_U_23
_atom_site_aniso_U_13
_atom_site_aniso_U_12
Fe1 0.0212(2) 0.0265(2) 0.0257(2) -0.00322(16) -0.01141(17) -0.00094(16)
O2 0.0251(7) 0.0290(7) 0.0276(7) -0.0036(5) -0.0118(6) 0.0001(5)
C3 0.0184(8) 0.0284(10) 0.0315(10) -0.0025(8) -0.0122(7) 0.0005(7)
O4 0.0427(9) 0.0301(8) 0.0338(8) -0.0007(6) -0.0141(7) -0.0054(7)
C5 0.0207(9) 0.0270(9) 0.0301(10) -0.0043(7) -0.0131(8) -0.0013(7)
N6 0.0193(7) 0.0288(8) 0.0265(8) -0.0051(6) -0.0094(6) -0.0010(6)
N7 0.0204(7) 0.0287(8) 0.0280(8) -0.0033(6) -0.0112(6) -0.0008(6)
C8 0.0225(9) 0.0320(10) 0.0256(9) -0.0027(8) -0.0105(7) -0.0003(7)
C9 0.0212(9) 0.0349(11) 0.0298(10) -0.0064(8) -0.0075(8) -0.0022(8)
C10 0.0234(9) 0.0328(10) 0.0255(9) -0.0034(8) -0.0098(8) 0.0019(8)
C11 0.0204(9) 0.0315(10) 0.0354(11) -0.0055(8) -0.0106(8) 0.0001(7)
C12 0.0282(10) 0.0336(11) 0.0410(12) -0.0037(9) -0.0139(9) 0.0015(8)
C13 0.0339(12) 0.0304(11) 0.0651(17) -0.0038(11) -0.0195(12) -0.0010(9)
C14 0.0382(13) 0.0388(13) 0.0730(19) -0.0254(13) -0.0216(13) 0.0020(10)
C15 0.0382(13) 0.0532(15) 0.0476(14) -0.0235(12) -0.0115(11) -0.0017(11)
C16 0.0275(10) 0.0409(12) 0.0376(12) -0.0103(9) -0.0104(9) -0.0043(9)
O17 0.0504(10) 0.0488(10) 0.0279(8) -0.0059(7) -0.0061(7) -0.0142(8)
C18 0.0486(15) 0.082(2) 0.0290(12) -0.0101(12) -0.0069(11) -0.0162(14)
C19 0.075(2) 0.085(2) 0.0343(14) 0.0105(14) -0.0134(14) -0.0243(19)
C20 0.0465(18) 0.119(3) 0.0544(19) -0.010(2) 0.0023(15) -0.0101(19)
C21 0.0216(9) 0.0317(10) 0.0264(9) -0.0026(8) -0.0084(7) -0.0045(8)
C22 0.0237(9) 0.0373(11) 0.0327(10) -0.0040(9) -0.0099(8) -0.0008(8)
C23 0.0338(11) 0.0320(11) 0.0454(13) -0.0068(9) -0.0151(10) 0.0014(9)
C24 0.0355(12) 0.0341(11) 0.0476(13) -0.0065(10) -0.0157(10) -0.0088(9)
C25 0.0276(10) 0.0400(12) 0.0424(12) -0.0067(9) -0.0160(9) -0.0045(9)
C26 0.0234(9) 0.0336(11) 0.0327(10) -0.0042(8) -0.0102(8) -0.0010(8)
O27 0.0256(7) 0.0342(8) 0.0629(11) -0.0085(7) -0.0238(7) -0.0001(6)
C28 0.0234(10) 0.0383(11) 0.0462(13) -0.0051(10) -0.0175(9) 0.0009(8)
C29 0.0349(12) 0.0517(14) 0.0471(14) -0.0029(11) -0.0197(11) -0.0064(10)
C30 0.0384(13) 0.0512(15) 0.0573(16) -0.0168(12) -0.0248(12) 0.0109(11)
N31 0.0232(8) 0.0280(8) 0.0281(8) -0.0041(6) -0.0131(7) -0.0005(6)
N32 0.0213(7) 0.0277(8) 0.0288(8) -0.0044(6) -0.0129(6) 0.0004(6)
C33 0.0216(9) 0.0308(10) 0.0304(10) -0.0019(8) -0.0137(8) -0.0036(7)
C34 0.0270(10) 0.0311(10) 0.0344(10) -0.0033(8) -0.0193(8) 0.0004(8)
C35 0.0290(10) 0.0366(11) 0.0364(11) -0.0040(9) -0.0180(9) -0.0012(8)
C36 0.0304(11) 0.0426(13) 0.0472(13) -0.0140(10) -0.0176(10) 0.0027(9)
C37 0.0408(13) 0.0331(12) 0.0649(17) -0.0115(11) -0.0259(12) 0.0074(10)
C38 0.0455(13) 0.0310(11) 0.0542(15) 0.0000(10) -0.0273(12) 0.0021(10)
C39 0.0310(10) 0.0352(11) 0.0360(11) -0.0012(9) -0.0181(9) -0.0023(8)
O40 0.0355(8) 0.0416(9) 0.0357(8) 0.0021(7) -0.0166(7) -0.0026(7)
C41 0.0339(12) 0.0416(13) 0.0457(13) 0.0008(10) -0.0160(10) -0.0051(10)
C42 0.0483(15) 0.0523(16) 0.0629(18) -0.0037(14) -0.0204(14) -0.0112(13)
C43 0.0385(14) 0.080(2) 0.0645(19) -0.0202(17) -0.0089(13) -0.0059(14)
C44 0.0282(10) 0.0330(10) 0.0288(10) -0.0012(8) -0.0157(8) -0.0021(8)
C45 0.0236(9) 0.0321(10) 0.0286(10) -0.0035(8) -0.0123(8) -0.0040(8)
C46 0.0288(10) 0.0370(11) 0.0305(10) -0.0073(8) -0.0175(8) 0.0018(8)
C47 0.0307(10) 0.0365(11) 0.0342(11) -0.0092(9) -0.0182(9) 0.0029(8)
O48 0.0362(8) 0.0310(8) 0.0365(8) -0.0060(6) -0.0139(7) -0.0040(6)
C49 0.0360(11) 0.0311(11) 0.0429(12) -0.0049(9) -0.0185(10) -0.0035(9)
C50 0.0401(13) 0.0414(13) 0.0479(14) -0.0044(11) -0.0121(11) -0.0063(10)
C51 0.0431(13) 0.0376(12) 0.0537(15) -0.0032(11) -0.0246(12) -0.0015(10)
C52 0.0443(13) 0.0402(12) 0.0463(13) -0.0134(10) -0.0231(11) 0.0014(10)
C53 0.0519(15) 0.0551(15) 0.0425(13) -0.0224(12) -0.0221(12) 0.0056(12)
C54 0.0464(14) 0.0611(16) 0.0298(11) -0.0115(11) -0.0143(10) -0.0002(12)
C55 0.0389(12) 0.0446(13) 0.0326(11) -0.0066(9) -0.0173(10) -0.0018(10)
Cl560 0.0633(16) 0.103(3) 0.095(2) 0.0227(18) -0.0286(17) -0.0134(14)
C570 0.064(3) 0.092(4) 0.100(3) -0.006(3) -0.050(3) 0.003(3)
Cl580 0.096(2) 0.140(4) 0.141(3) 0.010(2) -0.0134(18) 0.020(2)
Cl561 0.087(3) 0.059(2) 0.131(4) 0.010(2) -0.074(3) -0.0081(19)
C571 0.097(5) 0.103(5) 0.130(5) -0.018(4) -0.064(4) 0.011(4)
Cl581 0.117(3) 0.118(4) 0.127(4) -0.055(3) -0.064(3) 0.044(3)

loop_
_atom_type_symbol
_atom_type_scat_dispersion_real
_atom_type_scat_dispersion_imag
_atom_type_scat_Cromer_Mann_a1
_atom_type_scat_Cromer_Mann_b1
_atom_type_scat_Cromer_Mann_a2
_atom_type_scat_Cromer_Mann_b2
_atom_type_scat_Cromer_Mann_a3
_atom_type_scat_Cromer_Mann_b3
_atom_type_scat_Cromer_Mann_a4
_atom_type_scat_Cromer_Mann_b4
_atom_type_scat_Cromer_Mann_c
_atom_type_scat_source
C 0.0181 0.0091 2.3100 20.8439 1.0200 10.2075 1.5886 0.5687 0.8650 51.6512 0.2156 'International Tables Vol C 4.2.6.8 and 6.1.1.4'
H 0.0000 0.0000 0.4930 10.5109 0.3229 26.1257 0.1402 3.1424 0.0408 57.7998 0.0030 'International Tables Vol C 4.2.6.8 and 6.1.1.4'
Cl 0.3639 0.7018 11.4604 0.0104 7.1964 1.1662 6.2556 18.5194 1.6455 47.7784 -9.5574 'International Tables Vol C 4.2.6.8 and 6.1.1.4'
Fe -1.1336 3.1974 11.7695 4.7611 7.3573 0.3072 3.5222 15.3535 2.3045 76.8805 1.0369 'International Tables Vol C 4.2.6.8 and 6.1.1.4'
N 0.0311 0.0180 12.2126 0.0057 3.1322 9.8933 2.0125 28.9975 1.1663 0.5826 -11.5290 'International Tables Vol C 4.2.6.8 and 6.1.1.4'
O 0.0492 0.0322 3.0485 13.2771 2.2868 5.7011 1.5463 0.3239 0.8670 32.9089 0.2508 'International Tables Vol C 4.2.6.8 and 6.1.1.4'

loop_
_geom_angle_atom_site_label_1
_geom_angle_site_symmetry_1
_geom_angle_atom_site_label_2
_geom_angle_atom_site_label_3
_geom_angle_site_symmetry_3
_geom_angle
_geom_angle_publ_flag
N32 2_666 Fe1 N7 2_666 81.06(6) yes
N32 2_666 Fe1 O2 2_666 88.32(6) yes
N7 2_666 Fe1 O2 2_666 83.57(6) yes
N32 2_666 Fe1 O2 . 91.68(6) yes
N7 2_666 Fe1 O2 . 96.43(6) yes
O2 2_666 Fe1 O2 . 179.994 yes
N32 2_666 Fe1 N7 . 98.94(6) yes
N7 2_666 Fe1 N7 . 179.995 yes
O2 2_666 Fe1 N7 . 96.43(6) yes
O2 . Fe1 N7 . 83.57(6) yes
N32 2_666 Fe1 N32 . 179.995 yes
N7 2_666 Fe1 N32 . 98.94(6) yes
O2 2_666 Fe1 N32 . 91.68(6) yes
O2 . Fe1 N32 . 88.32(6) yes
N7 . Fe1 N32 . 81.06(6) yes
Fe1 . O2 C3 . 123.37(13) yes
O2 . C3 O4 . 126.9(2) yes
O2 . C3 C5 . 116.24(17) yes
O4 . C3 C5 . 116.86(18) yes
C3 . C5 N6 . 111.83(15) yes
C3 . C5 N31 . 113.40(16) yes
N6 . C5 N31 . 108.83(16) yes
C3 . C5 H51 . 107.7 no
N6 . C5 H51 . 108.2 no
N31 . C5 H51 . 106.6 no
C5 . N6 N7 . 120.53(16) yes
C5 . N6 C10 . 126.53(17) yes
N7 . N6 C10 . 112.61(16) yes
Fe1 . N7 N6 . 111.37(11) yes
Fe1 . N7 C8 . 143.67(14) yes
N6 . N7 C8 . 104.34(16) yes
N7 . C8 C9 . 110.84(18) yes
N7 . C8 C21 . 122.61(19) yes
C9 . C8 C21 . 126.56(19) yes
C8 . C9 C10 . 106.35(18) yes
C8 . C9 H91 . 126.7 no
C10 . C9 H91 . 126.9 no
C9 . C10 N6 . 105.84(18) yes
C9 . C10 C11 . 129.69(19) yes
N6 . C10 C11 . 124.47(18) yes
C10 . C11 C12 . 122.1(2) yes
C10 . C11 C16 . 118.51(19) yes
C12 . C11 C16 . 119.4(2) yes
C11 . C12 C13 . 120.8(2) yes
C11 . C12 H121 . 119.3 no
C13 . C12 H121 . 119.9 no
C12 . C13 C14 . 119.1(2) yes
C12 . C13 H131 . 120.4 no
C14 . C13 H131 . 120.5 no
C13 . C14 C15 . 121.2(2) yes
C13 . C14 H141 . 118.0 no
C15 . C14 H141 . 120.8 no
C14 . C15 C16 . 119.9(3) yes
C14 . C15 H151 . 120.3 no
C16 . C15 H151 . 119.8 no
C11 . C16 C15 . 119.6(2) yes
C11 . C16 O17 . 115.0(2) yes
C15 . C16 O17 . 125.4(2) yes
C16 . O17 C18 . 121.6(2) yes
O17 . C18 C19 . 103.8(3) yes
O17 . C18 C20 . 110.3(3) yes
C19 . C18 C20 . 113.0(3) yes
O17 . C18 H181 . 107.9 no
C19 . C18 H181 . 111.0 no
C20 . C18 H181 . 110.7 no
C18 . C19 H191 . 109.6 no
C18 . C19 H192 . 109.5 no
H191 . C19 H192 . 109.4 no
C18 . C19 H193 . 109.6 no
H191 . C19 H193 . 109.5 no
H192 . C19 H193 . 109.3 no
C18 . C20 H201 . 110.4 no
C18 . C20 H202 . 109.5 no
H201 . C20 H202 . 109.3 no
C18 . C20 H203 . 109.7 no
H201 . C20 H203 . 109.0 no
H202 . C20 H203 . 108.9 no
C8 . C21 C22 . 121.43(18) yes
C8 . C21 C26 . 120.27(19) yes
C22 . C21 C26 . 118.25(19) yes
C21 . C22 C23 . 121.3(2) yes
C21 . C22 H221 . 118.5 no
C23 . C22 H221 . 120.2 no
C22 . C23 C24 . 119.8(2) yes
C22 . C23 H231 . 120.3 no
C24 . C23 H231 . 119.9 no
C23 . C24 C25 . 120.5(2) yes
C23 . C24 H241 . 119.9 no
C25 . C24 H241 . 119.6 no
C24 . C25 C26 . 120.0(2) yes
C24 . C25 H251 . 119.7 no
C26 . C25 H251 . 120.3 no
C21 . C26 C25 . 120.1(2) yes
C21 . C26 O27 . 115.41(19) yes
C25 . C26 O27 . 124.49(19) yes
C26 . O27 C28 . 121.29(17) yes
O27 . C28 C29 . 109.4(2) yes
O27 . C28 C30 . 104.71(18) yes
C29 . C28 C30 . 113.3(2) yes
O27 . C28 H281 . 109.3 no
C29 . C28 H281 . 110.6 no
C30 . C28 H281 . 109.4 no
C28 . C29 H291 . 109.4 no
C28 . C29 H292 . 110.1 no
H291 . C29 H292 . 108.2 no
C28 . C29 H293 . 109.5 no
H291 . C29 H293 . 110.3 no
H292 . C29 H293 . 109.2 no
C28 . C30 H301 . 109.3 no
C28 . C30 H302 . 109.9 no
H301 . C30 H302 . 109.6 no
C28 . C30 H303 . 109.2 no
H301 . C30 H303 . 109.9 no
H302 . C30 H303 . 108.9 no
C5 . N31 N32 . 119.48(16) yes
C5 . N31 C45 . 125.83(18) yes
N32 . N31 C45 . 111.66(16) yes
Fe1 . N32 N31 . 114.64(12) yes
Fe1 . N32 C33 . 133.14(14) yes
N31 . N32 C33 . 105.12(16) yes
N32 . C33 C34 . 121.91(19) yes
N32 . C33 C44 . 110.39(18) yes
C34 . C33 C44 . 127.52(19) yes
C33 . C34 C35 . 120.0(2) yes
C33 . C34 C39 . 121.0(2) yes
C35 . C34 C39 . 118.8(2) yes
C34 . C35 C36 . 121.2(2) yes
C34 . C35 H351 . 118.6 no
C36 . C35 H351 . 120.2 no
C35 . C36 C37 . 119.5(2) yes
C35 . C36 H361 . 120.0 no
C37 . C36 H361 . 120.5 no
C36 . C37 C38 . 120.2(2) yes
C36 . C37 H371 . 120.4 no
C38 . C37 H371 . 119.4 no
C37 . C38 C39 . 120.4(2) yes
C37 . C38 H381 . 120.1 no
C39 . C38 H381 . 119.5 no
C34 . C39 C38 . 119.9(2) yes
C34 . C39 O40 . 121.5(2) yes
C38 . C39 O40 . 118.6(2) yes
C39 . O40 C41 . 115.60(18) yes
O40 . C41 C42 . 110.8(2) yes
O40 . C41 C43 . 105.2(2) yes
C42 . C41 C43 . 112.9(2) yes
O40 . C41 H411 . 108.9 no
C42 . C41 H411 . 109.2 no
C43 . C41 H411 . 109.7 no
C41 . C42 H421 . 110.2 no
C41 . C42 H422 . 108.4 no
H421 . C42 H422 . 111.4 no
C41 . C42 H423 . 106.3 no
H421 . C42 H423 . 109.4 no
H422 . C42 H423 . 111.1 no
C41 . C43 H431 . 109.7 no
C41 . C43 H432 . 111.0 no
H431 . C43 H432 . 109.3 no
C41 . C43 H433 . 109.1 no
H431 . C43 H433 . 108.1 no
H432 . C43 H433 . 109.7 no
C33 . C44 C45 . 106.38(18) yes
C33 . C44 H441 . 126.5 no
C45 . C44 H441 . 127.1 no
C44 . C45 N31 . 106.39(18) yes
C44 . C45 C46 . 128.51(19) yes
N31 . C45 C46 . 125.10(19) yes
C45 . C46 C47 . 122.1(2) yes
C45 . C46 C55 . 118.4(2) yes
C47 . C46 C55 . 119.3(2) yes
C46 . C47 O48 . 115.16(19) yes
C46 . C47 C52 . 119.3(2) yes
O48 . C47 C52 . 125.5(2) yes
C47 . O48 C49 . 119.93(18) yes
O48 . C49 C50 . 104.64(19) yes
O48 . C49 C51 . 110.31(19) yes
C50 . C49 C51 . 111.7(2) yes
O48 . C49 H491 . 109.4 no
C50 . C49 H491 . 111.0 no
C51 . C49 H491 . 109.7 no
C49 . C50 H501 . 108.4 no
C49 . C50 H502 . 109.7 no
H501 . C50 H502 . 109.3 no
C49 . C50 H503 . 109.6 no
H501 . C50 H503 . 109.0 no
H502 . C50 H503 . 110.7 no
C49 . C51 H511 . 109.8 no
C49 . C51 H512 . 108.8 no
H511 . C51 H512 . 109.4 no
C49 . C51 H513 . 109.2 no
H511 . C51 H513 . 110.8 no
H512 . C51 H513 . 108.8 no
C47 . C52 C53 . 120.0(2) yes
C47 . C52 H521 . 120.8 no
C53 . C52 H521 . 119.2 no
C52 . C53 C54 . 121.1(2) yes
C52 . C53 H531 . 118.7 no
C54 . C53 H531 . 120.2 no
C53 . C54 C55 . 119.1(2) yes
C53 . C54 H541 . 121.1 no
C55 . C54 H541 . 119.8 no
C46 . C55 C54 . 121.2(2) yes
C46 . C55 H551 . 118.5 no
C54 . C55 H551 . 120.3 no
Cl560 . C570 Cl580 . 115.79(7) yes
Cl560 . C570 H5701 . 107.6 no
Cl580 . C570 H5701 . 106.6 no
Cl560 . C570 H5702 . 109.2 no
Cl580 . C570 H5702 . 107.3 no
H5701 . C570 H5702 . 110.3 no
Cl561 . C571 Cl581 . 115.82(7) yes
Cl561 . C571 H5711 . 107.6 no
Cl581 . C571 H5711 . 107.9 no
Cl561 . C571 H5712 . 108.1 no
Cl581 . C571 H5712 . 107.3 no
H5711 . C571 H5712 . 110.1 no

loop_
_geom_bond_atom_site_label_1
_geom_bond_atom_site_label_2
_geom_bond_site_symmetry_2
_geom_bond_distance
_geom_bond_publ_flag
Fe1 N32 2_666 2.2307(16) yes
Fe1 N7 2_666 2.3403(17) yes
Fe1 O2 2_666 1.9999(14) yes
Fe1 O2 . 1.9999(14) yes
Fe1 N7 . 2.3403(17) yes
Fe1 N32 . 2.2307(16) yes
O2 C3 . 1.277(3) yes
C3 O4 . 1.216(3) yes
C3 C5 . 1.553(3) yes
C5 N6 . 1.467(2) yes
C5 N31 . 1.455(2) yes
C5 H51 . 0.953 no
N6 N7 . 1.363(2) yes
N6 C10 . 1.360(3) yes
N7 C8 . 1.348(3) yes
C8 C9 . 1.398(3) yes
C8 C21 . 1.481(3) yes
C9 C10 . 1.376(3) yes
C9 H91 . 0.940 no
C10 C11 . 1.472(3) yes
C11 C12 . 1.392(3) yes
C11 C16 . 1.406(3) yes
C12 C13 . 1.391(4) yes
C12 H121 . 0.939 no
C13 C14 . 1.386(4) yes
C13 H131 . 0.922 no
C14 C15 . 1.381(4) yes
C14 H141 . 0.930 no
C15 C16 . 1.396(4) yes
C15 H151 . 0.943 no
C16 O17 . 1.358(3) yes
O17 C18 . 1.435(3) yes
C18 C19 . 1.518(5) yes
C18 C20 . 1.506(5) yes
C18 H181 . 0.987 no
C19 H191 . 0.968 no
C19 H192 . 0.966 no
C19 H193 . 0.964 no
C20 H201 . 0.965 no
C20 H202 . 0.965 no
C20 H203 . 0.970 no
C21 C22 . 1.392(3) yes
C21 C26 . 1.416(3) yes
C22 C23 . 1.387(3) yes
C22 H221 . 0.943 no
C23 C24 . 1.384(3) yes
C23 H231 . 0.931 no
C24 C25 . 1.383(4) yes
C24 H241 . 0.936 no
C25 C26 . 1.397(3) yes
C25 H251 . 0.952 no
C26 O27 . 1.359(3) yes
O27 C28 . 1.449(2) yes
C28 C29 . 1.506(3) yes
C28 C30 . 1.511(4) yes
C28 H281 . 0.982 no
C29 H291 . 0.958 no
C29 H292 . 0.968 no
C29 H293 . 0.972 no
C30 H301 . 0.962 no
C30 H302 . 0.958 no
C30 H303 . 0.961 no
N31 N32 . 1.367(2) yes
N31 C45 . 1.364(3) yes
N32 C33 . 1.343(3) yes
C33 C34 . 1.474(3) yes
C33 C44 . 1.405(3) yes
C34 C35 . 1.394(3) yes
C34 C39 . 1.400(3) yes
C35 C36 . 1.385(3) yes
C35 H351 . 0.953 no
C36 C37 . 1.383(4) yes
C36 H361 . 0.942 no
C37 C38 . 1.389(4) yes
C37 H371 . 0.921 no
C38 C39 . 1.386(3) yes
C38 H381 . 0.922 no
C39 O40 . 1.375(3) yes
O40 C41 . 1.461(3) yes
C41 C42 . 1.507(4) yes
C41 C43 . 1.510(4) yes
C41 H411 . 0.976 no
C42 H421 . 0.965 no
C42 H422 . 0.973 no
C42 H423 . 0.964 no
C43 H431 . 0.965 no
C43 H432 . 0.975 no
C43 H433 . 0.960 no
C44 C45 . 1.370(3) yes
C44 H441 . 0.936 no
C45 C46 . 1.482(3) yes
C46 C47 . 1.405(3) yes
C46 C55 . 1.390(3) yes
C47 O48 . 1.357(3) yes
C47 C52 . 1.396(3) yes
O48 C49 . 1.456(3) yes
C49 C50 . 1.510(4) yes
C49 C51 . 1.514(3) yes
C49 H491 . 0.976 no
C50 H501 . 0.966 no
C50 H502 . 0.964 no
C50 H503 . 0.960 no
C51 H511 . 0.970 no
C51 H512 . 0.956 no
C51 H513 . 0.964 no
C52 C53 . 1.388(4) yes
C52 H521 . 0.926 no
C53 C54 . 1.378(4) yes
C53 H531 . 0.944 no
C54 C55 . 1.387(4) yes
C54 H541 . 0.929 no
C55 H551 . 0.941 no
Cl560 C570 . 1.704(5) yes
C570 Cl580 . 1.700(5) yes
C570 H5701 . 0.971 no
C570 H5702 . 0.976 no
Cl561 C571 . 1.703(6) yes
C571 Cl581 . 1.698(6) yes
C571 H5711 . 0.971 no
C571 H5712 . 0.975 no

loop_
_geom_hbond_atom_site_label_D
_geom_hbond_atom_site_label_H
_geom_hbond_atom_site_label_A
_geom_hbond_site_symmetry_A
_geom_hbond_angle_DHA
_geom_hbond_distance_DH
_geom_hbond_distance_HA
_geom_hbond_distance_DA
_geom_hbond_publ_flag
C5 H51 O48 . 123.33 0.953 2.441 3.070(4) yes
C19 H191 C26 2_765 168.08 0.968 2.593 3.545(4) yes
C22 H221 O2 2_666 140.81 0.943 2.290 3.080(4) yes
C41 H411 C33 . 120.13 0.976 2.565 3.169(4) yes
